data_7703471
loop_
_publ_author_name
'Heitkemper, Tobias'
'Na\&s, Leonard'
'Sindlinger, Christian P.'

_publ_section_title
;
 2,5-Bis-trimethylsilyl substituted boroles.
;
_journal_issue 8
_journal_name_full 'Dalton transactions (Cambridge, England : 2003)'
_journal_page_first 2706
_journal_page_last 2714
_journal_paper_doi 10.1039/d0dt00393j
_journal_volume 49
_journal_year 2020
_chemical_formula_moiety 'C47 H71 B Si2, 0.5(C6 H14)'
_chemical_formula_sum 'C50 H78 B Si2'
_chemical_formula_weight 746.11
_chemical_properties_physical Air-sensitive,Moisture-sensitive
_space_group_crystal_system triclinic
_space_group_IT_number 2
_space_group_name_Hall '-P 1'
_space_group_name_H-M_alt 'P -1'
_atom_sites_solution_hydrogens geom
_audit_creation_method SHELXL-2018/3
_audit_update_record
;
2020-01-10 deposited with the CCDC.	2020-02-06 downloaded from the CCDC.
;
_cell_angle_alpha 67.3410(10)
_cell_angle_beta 73.0980(10)
_cell_angle_gamma 87.9940(10)
_cell_formula_units_Z 2
_cell_length_a 13.7584(9)
_cell_length_b 14.0442(9)
_cell_length_c 14.1442(9)
_cell_measurement_reflns_used 4374
_cell_measurement_temperature 100(2)
_cell_measurement_theta_max 25.6725
_cell_measurement_theta_min 2.5725
_cell_volume 2403.9(3)
_computing_cell_refinement 'SAINT V8.30C'
_computing_data_collection 'APEX2 v2012.2'
_computing_data_reduction 'SAINT V8.30C'
_computing_molecular_graphics 'XP Version 5.1'
_computing_publication_material 'XP Version 5.1'
_computing_structure_refinement 'SHELXL-2018/3 (Sheldrick, 2018)'
_computing_structure_solution 'SHELXT 2014/4 (Sheldrick, 2014)'
_diffrn_ambient_temperature 100(2)
_diffrn_measured_fraction_theta_full 0.997
_diffrn_measured_fraction_theta_max 0.994
_diffrn_measurement_device_type 'Bruker Smart APEX II Quazar'
_diffrn_measurement_method 'omega scans'
_diffrn_radiation_type MoK\a
_diffrn_radiation_wavelength 0.71073
_diffrn_reflns_av_R_equivalents 0.0403
_diffrn_reflns_av_unetI/netI 0.0632
_diffrn_reflns_Laue_measured_fraction_full 0.997
_diffrn_reflns_Laue_measured_fraction_max 0.994
_diffrn_reflns_limit_h_max 15
_diffrn_reflns_limit_h_min -16
_diffrn_reflns_limit_k_max 17
_diffrn_reflns_limit_k_min -17
_diffrn_reflns_limit_l_max 16
_diffrn_reflns_limit_l_min -17
_diffrn_reflns_number 19910
_diffrn_reflns_point_group_measured_fraction_full 0.997
_diffrn_reflns_point_group_measured_fraction_max 0.994
_diffrn_reflns_theta_full 25.242
_diffrn_reflns_theta_max 25.739
_diffrn_reflns_theta_min 1.553
_diffrn_source 'INCOATEC Microsource'
_exptl_absorpt_coefficient_mu 0.104
_exptl_absorpt_correction_T_max 0.7453
_exptl_absorpt_correction_T_min 0.6630
_exptl_absorpt_correction_type multi-scan
_exptl_absorpt_process_details SADABS-2014/5
_exptl_crystal_colour orange
_exptl_crystal_density_diffrn 1.031
_exptl_crystal_description block
_exptl_crystal_F_000 822
_exptl_crystal_recrystallization_method 'Re-crystallisation from solvent: hexane'
_exptl_crystal_size_max 0.242
_exptl_crystal_size_mid 0.143
_exptl_crystal_size_min 0.088
_refine_diff_density_max 0.917
_refine_diff_density_min -0.404
_refine_diff_density_rms 0.052
_refine_ls_extinction_method none
_refine_ls_goodness_of_fit_ref 1.021
_refine_ls_hydrogen_treatment constr
_refine_ls_matrix_type full
_refine_ls_number_parameters 500
_refine_ls_number_reflns 9124
_refine_ls_number_restraints 0
_refine_ls_restrained_S_all 1.021
_refine_ls_R_factor_all 0.0846
_refine_ls_R_factor_gt 0.0533
_refine_ls_shift/su_max 0.000
_refine_ls_shift/su_mean 0.000
_refine_ls_structure_factor_coef Fsqd
_refine_ls_weighting_details 'w=1/[\s^2^(Fo^2^)+(0.0640P)^2^+1.0111P] where P=(Fo^2^+2Fc^2^)/3'
_refine_ls_weighting_scheme calc
_refine_ls_wR_factor_gt 0.1254
_refine_ls_wR_factor_ref 0.1397
_reflns_Friedel_coverage 0.000
_reflns_number_gt 6408
_reflns_number_total 9124
_reflns_threshold_expression 'I > 2\s(I)'
_cod_data_source_file d0dt00393j2.cif
_cod_data_source_block sad_a_CCDC4
_cod_depositor_comments 'Adding full bibliography for 7703465--7703474.cif.'
_cod_database_code 7703471
_shelx_shelxl_version_number 2018/3
_shelx_space_group_comment
;
The symmetry employed for this shelxl refinement is uniquely defined
by the following loop, which should always be used as a source of
symmetry information in preference to the above space-group names.
They are only intended as comments.
;
_shelx_estimated_absorpt_t_min 0.975
_shelx_estimated_absorpt_t_max 0.991

loop_
_space_group_symop_operation_xyz
'x, y, z'
'-x, -y, -z'

loop_
_atom_site_label
_atom_site_type_symbol
_atom_site_fract_x
_atom_site_fract_y
_atom_site_fract_z
_atom_site_U_iso_or_equiv
_atom_site_adp_type
_atom_site_occupancy
_atom_site_site_symmetry_order
_atom_site_calc_flag
_atom_site_refinement_flags_posn
_atom_site_refinement_flags_adp
Si1 Si 0.31494(5) 0.16584(5) 0.32784(5) 0.01937(16) Uani 1 1 d . .
C1 C 0.44482(16) 0.21337(16) 0.31632(17) 0.0174(5) Uani 1 1 d . .
B1 B 0.4779(2) 0.23396(19) 0.4063(2) 0.0185(5) Uani 1 1 d . .
Si2 Si 0.68094(5) 0.30810(5) 0.42145(5) 0.02205(16) Uani 1 1 d . .
C2 C 0.53307(16) 0.22753(16) 0.23588(17) 0.0155(5) Uani 1 1 d . .
C3 C 0.73055(16) 0.26329(17) 0.19179(17) 0.0165(5) Uani 1 1 d . .
C5 C 0.40319(16) 0.23028(17) 0.51475(17) 0.0179(5) Uani 1 1 d . .
C4 C 0.59834(16) 0.25896(16) 0.36261(17) 0.0176(5) Uani 1 1 d . .
C7 C 0.45513(18) 0.05289(18) 0.61221(18) 0.0248(5) Uani 1 1 d . .
H7A H 0.414705 -0.000136 0.607272 0.037 Uiso 1 1 calc R U
H7B H 0.473340 0.023890 0.679215 0.037 Uiso 1 1 calc R U
H7C H 0.517389 0.075655 0.550987 0.037 Uiso 1 1 calc R U
C6 C 0.39335(17) 0.14429(18) 0.61091(18) 0.0204(5) Uani 1 1 d . .
C8 C 0.32185(18) 0.14058(19) 0.70537(18) 0.0247(5) Uani 1 1 d . .
H8 H 0.315542 0.081952 0.770146 0.030 Uiso 1 1 calc R U
C9 C 0.25952(18) 0.22020(19) 0.70753(18) 0.0253(5) Uani 1 1 d . .
C10 C 0.1816(2) 0.2139(2) 0.8105(2) 0.0379(7) Uani 1 1 d . .
H10A H 0.183420 0.280783 0.816943 0.057 Uiso 1 1 calc R U
H10B H 0.197229 0.160086 0.871761 0.057 Uiso 1 1 calc R U
H10C H 0.113480 0.196689 0.809714 0.057 Uiso 1 1 calc R U
C11 C 0.27057(18) 0.30589(19) 0.61204(19) 0.0247(5) Uani 1 1 d . .
H11 H 0.229506 0.361623 0.612426 0.030 Uiso 1 1 calc R U
C12 C 0.34067(17) 0.31176(18) 0.51567(18) 0.0219(5) Uani 1 1 d . .
C13 C 0.3530(2) 0.40595(18) 0.41416(19) 0.0290(6) Uani 1 1 d . .
H13A H 0.369666 0.385382 0.352861 0.043 Uiso 1 1 calc R U
H13B H 0.408105 0.454245 0.404722 0.043 Uiso 1 1 calc R U
H13C H 0.289228 0.439736 0.418584 0.043 Uiso 1 1 calc R U
C14 C 0.24896(19) 0.0817(2) 0.47056(19) 0.0301(6) Uani 1 1 d . .
H14A H 0.183029 0.052291 0.475991 0.045 Uiso 1 1 calc R U
H14B H 0.238033 0.122955 0.514440 0.045 Uiso 1 1 calc R U
H14C H 0.291081 0.025532 0.496375 0.045 Uiso 1 1 calc R U
C15 C 0.23501(19) 0.2763(2) 0.2865(2) 0.0309(6) Uani 1 1 d . .
H15A H 0.271765 0.326918 0.214844 0.046 Uiso 1 1 calc R U
H15B H 0.220854 0.309439 0.338067 0.046 Uiso 1 1 calc R U
H15C H 0.170606 0.250165 0.284907 0.046 Uiso 1 1 calc R U
C16 C 0.31947(18) 0.08634(19) 0.24728(19) 0.0255(5) Uani 1 1 d . .
H16A H 0.336519 0.131853 0.170963 0.038 Uiso 1 1 calc R U
H16B H 0.252794 0.048253 0.270240 0.038 Uiso 1 1 calc R U
H16C H 0.371470 0.037178 0.258332 0.038 Uiso 1 1 calc R U
C17 C 0.7301(2) 0.2005(2) 0.5181(2) 0.0447(7) Uani 1 1 d . .
H17A H 0.775286 0.162918 0.479810 0.067 Uiso 1 1 calc R U
H17B H 0.672772 0.153045 0.573956 0.067 Uiso 1 1 calc R U
H17C H 0.768217 0.229213 0.551311 0.067 Uiso 1 1 calc R U
C18 C 0.7899(2) 0.3997(2) 0.3160(2) 0.0369(7) Uani 1 1 d . .
H18A H 0.838810 0.361553 0.281628 0.055 Uiso 1 1 calc R U
H18B H 0.823681 0.432870 0.349028 0.055 Uiso 1 1 calc R U
H18C H 0.764545 0.452747 0.261890 0.055 Uiso 1 1 calc R U
C19 C 0.6029(2) 0.3828(2) 0.4963(2) 0.0424(7) Uani 1 1 d . .
H19A H 0.579748 0.442564 0.446387 0.064 Uiso 1 1 calc R U
H19B H 0.644486 0.406963 0.529814 0.064 Uiso 1 1 calc R U
H19C H 0.543709 0.338160 0.552055 0.064 Uiso 1 1 calc R U
C20 C 0.54511(16) 0.22458(16) 0.12908(17) 0.0158(5) Uani 1 1 d . .
C21 C 0.48960(16) 0.28759(16) 0.06466(17) 0.0164(5) Uani 1 1 d . .
H21 H 0.443693 0.330423 0.090478 0.020 Uiso 1 1 calc R U
C22 C 0.49982(16) 0.28932(16) -0.03709(17) 0.0180(5) Uani 1 1 d . .
C23 C 0.43740(18) 0.36066(17) -0.10598(17) 0.0216(5) Uani 1 1 d . .
C24 C 0.4652(2) 0.47320(18) -0.1265(2) 0.0300(6) Uani 1 1 d . .
H24A H 0.538692 0.490327 -0.161461 0.045 Uiso 1 1 calc R U
H24B H 0.446436 0.481627 -0.057983 0.045 Uiso 1 1 calc R U
H24C H 0.428096 0.519538 -0.173129 0.045 Uiso 1 1 calc R U
C25 C 0.32331(18) 0.3325(2) -0.0454(2) 0.0314(6) Uani 1 1 d . .
H25A H 0.283495 0.379226 -0.088296 0.047 Uiso 1 1 calc R U
H25B H 0.308594 0.339481 0.023642 0.047 Uiso 1 1 calc R U
H25C H 0.304991 0.260902 -0.032735 0.047 Uiso 1 1 calc R U
C26 C 0.4562(2) 0.3501(2) -0.21328(19) 0.0305(6) Uani 1 1 d . .
H26A H 0.414621 0.396446 -0.254005 0.046 Uiso 1 1 calc R U
H26B H 0.437666 0.278366 -0.200173 0.046 Uiso 1 1 calc R U
H26C H 0.528510 0.368612 -0.254486 0.046 Uiso 1 1 calc R U
C27 C 0.56857(17) 0.22624(17) -0.07289(17) 0.0190(5) Uani 1 1 d . .
H27 H 0.575865 0.226148 -0.141740 0.023 Uiso 1 1 calc R U
C28 C 0.62720(16) 0.16311(16) -0.01148(17) 0.0179(5) Uani 1 1 d . .
C29 C 0.70290(17) 0.09438(17) -0.05350(18) 0.0213(5) Uani 1 1 d . .
C30 C 0.65125(18) -0.01582(18) -0.00618(19) 0.0262(6) Uani 1 1 d . .
H30A H 0.591183 -0.014955 -0.030353 0.039 Uiso 1 1 calc R U
H30B H 0.630256 -0.042066 0.072429 0.039 Uiso 1 1 calc R U
H30C H 0.699285 -0.060887 -0.030356 0.039 Uiso 1 1 calc R U
C31 C 0.7354(2) 0.1340(2) -0.17634(19) 0.0341(6) Uani 1 1 d . .
H31A H 0.763142 0.206539 -0.207494 0.051 Uiso 1 1 calc R U
H31B H 0.676143 0.128787 -0.199794 0.051 Uiso 1 1 calc R U
H31C H 0.787678 0.092145 -0.200269 0.051 Uiso 1 1 calc R U
C32 C 0.79973(18) 0.0925(2) -0.0199(2) 0.0302(6) Uani 1 1 d . .
H32A H 0.848216 0.051051 -0.049725 0.045 Uiso 1 1 calc R U
H32B H 0.782005 0.061816 0.058695 0.045 Uiso 1 1 calc R U
H32C H 0.830763 0.163361 -0.047055 0.045 Uiso 1 1 calc R U
C33 C 0.61409(16) 0.16304(17) 0.08997(17) 0.0183(5) Uani 1 1 d . .
H33 H 0.652685 0.120411 0.133444 0.022 Uiso 1 1 calc R U
C34 C 0.62578(16) 0.25145(16) 0.26548(17) 0.0154(5) Uani 1 1 d . .
C35 C 0.75747(16) 0.33747(16) 0.08676(17) 0.0174(5) Uani 1 1 d . .
H35 H 0.708560 0.382386 0.062962 0.021 Uiso 1 1 calc R U
C36 C 0.85485(16) 0.34695(16) 0.01600(17) 0.0177(5) Uani 1 1 d . .
C37 C 0.88183(17) 0.42944(17) -0.09999(17) 0.0210(5) Uani 1 1 d . .
C38 C 0.9040(2) 0.53504(18) -0.0995(2) 0.0336(6) Uani 1 1 d . .
H38A H 0.919706 0.587974 -0.172754 0.050 Uiso 1 1 calc R U
H38B H 0.962410 0.532946 -0.072512 0.050 Uiso 1 1 calc R U
H38C H 0.844122 0.551958 -0.052933 0.050 Uiso 1 1 calc R U
C39 C 0.7941(2) 0.4335(2) -0.14665(19) 0.0328(6) Uani 1 1 d . .
H39A H 0.813765 0.483844 -0.221312 0.049 Uiso 1 1 calc R U
H39B H 0.733836 0.454328 -0.104428 0.049 Uiso 1 1 calc R U
H39C H 0.778469 0.364892 -0.144212 0.049 Uiso 1 1 calc R U
C40 C 0.9765(2) 0.4053(2) -0.1737(2) 0.0409(7) Uani 1 1 d . .
H40A H 0.989661 0.457016 -0.247298 0.061 Uiso 1 1 calc R U
H40B H 0.964969 0.336268 -0.172317 0.061 Uiso 1 1 calc R U
H40C H 1.035495 0.407277 -0.148683 0.061 Uiso 1 1 calc R U
C41 C 0.92505(16) 0.28067(17) 0.05418(17) 0.0183(5) Uani 1 1 d . .
H41 H 0.992066 0.287242 0.007208 0.022 Uiso 1 1 calc R U
C42 C 0.90104(16) 0.20516(17) 0.15839(17) 0.0182(5) Uani 1 1 d . .
C43 C 0.97708(17) 0.12952(18) 0.19864(18) 0.0223(5) Uani 1 1 d . .
C44 C 0.9430(2) 0.02065(19) 0.2125(2) 0.0356(7) Uani 1 1 d . .
H44A H 0.942810 0.021636 0.142906 0.053 Uiso 1 1 calc R U
H44B H 0.874240 -0.000758 0.263256 0.053 Uiso 1 1 calc R U
H44C H 0.990382 -0.028362 0.240169 0.053 Uiso 1 1 calc R U
C45 C 1.08545(17) 0.1606(2) 0.12071(19) 0.0293(6) Uani 1 1 d . .
H45A H 1.086405 0.158684 0.051934 0.044 Uiso 1 1 calc R U
H45B H 1.131968 0.112210 0.151033 0.044 Uiso 1 1 calc R U
H45C H 1.107293 0.230902 0.109338 0.044 Uiso 1 1 calc R U
C46 C 0.98051(19) 0.1266(2) 0.30747(19) 0.0332(6) Uani 1 1 d . .
H46A H 1.030578 0.079510 0.331776 0.050 Uiso 1 1 calc R U
H46B H 0.913049 0.102045 0.360413 0.050 Uiso 1 1 calc R U
H46C H 1.000091 0.196302 0.299550 0.050 Uiso 1 1 calc R U
C47 C 0.80213(16) 0.19743(17) 0.22631(17) 0.0181(5) Uani 1 1 d . .
H47 H 0.783501 0.146109 0.297488 0.022 Uiso 1 1 calc R U
C48 C 1.0001(3) 0.2536(3) 0.5697(3) 0.0719(11) Uani 1 1 d . .
H48A H 1.044478 0.256803 0.500159 0.108 Uiso 1 1 calc R U
H48B H 0.946549 0.196736 0.599206 0.108 Uiso 1 1 calc R U
H48C H 1.040588 0.241565 0.619348 0.108 Uiso 1 1 calc R U
C49 C 0.9518(3) 0.3553(3) 0.5548(4) 0.0894(14) Uani 1 1 d . .
H49A H 0.909789 0.364702 0.506204 0.107 Uiso 1 1 calc R U
H49B H 0.904905 0.348973 0.625348 0.107 Uiso 1 1 calc R U
C50 C 1.0203(3) 0.4486(3) 0.5124(3) 0.0566(9) Uani 1 1 d . .
H50A H 1.070933 0.450359 0.445518 0.068 Uiso 1 1 calc R U
H50B H 1.058120 0.440348 0.564469 0.068 Uiso 1 1 calc R U

loop_
_atom_site_aniso_label
_atom_site_aniso_U_11
_atom_site_aniso_U_22
_atom_site_aniso_U_33
_atom_site_aniso_U_23
_atom_site_aniso_U_13
_atom_site_aniso_U_12
Si1 0.0153(3) 0.0224(3) 0.0200(3) -0.0085(3) -0.0044(3) 0.0002(3)
C1 0.0161(11) 0.0181(11) 0.0179(12) -0.0068(10) -0.0053(10) 0.0038(9)
B1 0.0204(14) 0.0123(12) 0.0212(14) -0.0046(11) -0.0067(11) 0.0027(10)
Si2 0.0213(3) 0.0266(4) 0.0213(4) -0.0123(3) -0.0063(3) -0.0015(3)
C2 0.0165(11) 0.0116(10) 0.0198(12) -0.0069(9) -0.0069(9) 0.0038(9)
C3 0.0149(11) 0.0201(12) 0.0155(11) -0.0086(10) -0.0038(9) 0.0000(9)
C5 0.0151(11) 0.0211(12) 0.0190(12) -0.0093(10) -0.0052(9) 0.0003(9)
C4 0.0167(11) 0.0180(11) 0.0158(11) -0.0053(9) -0.0036(9) 0.0015(9)
C7 0.0279(13) 0.0212(12) 0.0182(12) -0.0033(10) -0.0033(10) 0.0072(10)
C6 0.0175(12) 0.0239(12) 0.0212(12) -0.0101(10) -0.0060(10) 0.0020(10)
C8 0.0268(13) 0.0271(13) 0.0188(12) -0.0082(11) -0.0059(10) 0.0022(11)
C9 0.0215(13) 0.0346(14) 0.0222(13) -0.0157(11) -0.0038(10) 0.0026(11)
C10 0.0345(15) 0.0478(17) 0.0300(15) -0.0201(14) -0.0021(12) 0.0118(13)
C11 0.0211(12) 0.0278(13) 0.0302(14) -0.0172(12) -0.0074(11) 0.0080(10)
C12 0.0217(12) 0.0231(12) 0.0233(13) -0.0115(10) -0.0068(10) 0.0011(10)
C13 0.0354(15) 0.0219(13) 0.0301(14) -0.0118(11) -0.0087(12) 0.0057(11)
C14 0.0250(13) 0.0354(15) 0.0251(14) -0.0090(12) -0.0035(11) -0.0091(11)
C15 0.0215(13) 0.0318(14) 0.0422(16) -0.0168(13) -0.0111(12) 0.0068(11)
C16 0.0242(13) 0.0266(13) 0.0278(13) -0.0111(11) -0.0099(11) 0.0005(11)
C17 0.060(2) 0.0389(16) 0.0466(18) -0.0141(14) -0.0362(16) 0.0018(15)
C18 0.0335(15) 0.0426(16) 0.0371(16) -0.0200(13) -0.0063(13) -0.0137(13)
C19 0.0331(15) 0.0582(19) 0.0511(18) -0.0410(16) -0.0071(14) -0.0018(14)
C20 0.0137(11) 0.0156(11) 0.0170(11) -0.0067(9) -0.0021(9) -0.0021(9)
C21 0.0145(11) 0.0155(11) 0.0187(12) -0.0083(9) -0.0023(9) 0.0020(9)
C22 0.0171(11) 0.0164(11) 0.0190(12) -0.0059(10) -0.0043(9) -0.0019(9)
C23 0.0264(13) 0.0212(12) 0.0169(12) -0.0062(10) -0.0079(10) 0.0022(10)
C24 0.0418(16) 0.0217(13) 0.0280(14) -0.0074(11) -0.0164(12) 0.0079(12)
C25 0.0257(14) 0.0390(15) 0.0296(14) -0.0099(12) -0.0141(12) 0.0084(12)
C26 0.0400(16) 0.0317(14) 0.0236(14) -0.0111(12) -0.0155(12) 0.0107(12)
C27 0.0213(12) 0.0201(12) 0.0170(12) -0.0098(10) -0.0040(10) -0.0010(10)
C28 0.0167(11) 0.0167(11) 0.0206(12) -0.0096(10) -0.0023(9) -0.0016(9)
C29 0.0222(12) 0.0225(12) 0.0230(12) -0.0139(10) -0.0056(10) 0.0042(10)
C30 0.0266(13) 0.0231(13) 0.0319(14) -0.0157(11) -0.0069(11) 0.0062(11)
C31 0.0408(16) 0.0342(15) 0.0259(14) -0.0174(12) -0.0012(12) 0.0116(13)
C32 0.0202(13) 0.0378(15) 0.0399(15) -0.0255(13) -0.0061(12) 0.0064(11)
C33 0.0147(11) 0.0181(11) 0.0218(12) -0.0075(10) -0.0055(9) 0.0022(9)
C34 0.0141(11) 0.0123(11) 0.0196(12) -0.0052(9) -0.0061(9) 0.0018(9)
C35 0.0163(11) 0.0166(11) 0.0211(12) -0.0083(10) -0.0072(10) 0.0041(9)
C36 0.0179(11) 0.0160(11) 0.0193(12) -0.0084(10) -0.0034(10) -0.0014(9)
C37 0.0194(12) 0.0187(12) 0.0185(12) -0.0031(10) -0.0021(10) -0.0002(10)
C38 0.0441(16) 0.0188(13) 0.0353(15) -0.0035(12) -0.0172(13) -0.0016(12)
C39 0.0338(15) 0.0367(15) 0.0211(13) -0.0021(12) -0.0099(12) -0.0084(12)
C40 0.0410(17) 0.0357(16) 0.0234(14) 0.0013(12) 0.0041(12) 0.0117(13)
C41 0.0121(11) 0.0210(12) 0.0205(12) -0.0093(10) -0.0011(9) -0.0004(9)
C42 0.0162(11) 0.0185(11) 0.0222(12) -0.0093(10) -0.0072(10) 0.0017(9)
C43 0.0163(12) 0.0242(12) 0.0242(13) -0.0071(10) -0.0065(10) 0.0035(10)
C44 0.0292(14) 0.0242(14) 0.0549(18) -0.0115(13) -0.0214(13) 0.0105(12)
C45 0.0175(12) 0.0382(15) 0.0280(14) -0.0099(12) -0.0061(11) 0.0097(11)
C46 0.0187(13) 0.0487(17) 0.0273(14) -0.0077(13) -0.0100(11) 0.0053(12)
C47 0.0176(11) 0.0204(12) 0.0156(11) -0.0069(10) -0.0040(9) -0.0009(9)
C48 0.060(2) 0.062(2) 0.084(3) -0.015(2) -0.027(2) 0.006(2)
C49 0.078(3) 0.080(3) 0.107(4) -0.014(3) -0.052(3) -0.004(2)
C50 0.050(2) 0.063(2) 0.053(2) -0.0089(18) -0.0289(17) 0.0032(17)

loop_
_atom_type_symbol
_atom_type_description
_atom_type_scat_dispersion_real
_atom_type_scat_dispersion_imag
_atom_type_scat_source
C C 0.0033 0.0016 'International Tables Vol C Tables 4.2.6.8 and 6.1.1.4'
H H 0.0000 0.0000 'International Tables Vol C Tables 4.2.6.8 and 6.1.1.4'
B B 0.0013 0.0007 'International Tables Vol C Tables 4.2.6.8 and 6.1.1.4'
Si Si 0.0817 0.0704 'International Tables Vol C Tables 4.2.6.8 and 6.1.1.4'

loop_
_geom_angle_atom_site_label_1
_geom_angle_atom_site_label_2
_geom_angle_atom_site_label_3
_geom_angle
_geom_angle_site_symmetry_1
_geom_angle_site_symmetry_3
C14 Si1 C16 107.01(11) . .
C14 Si1 C1 109.29(11) . .
C16 Si1 C1 112.49(10) . .
C14 Si1 C15 107.30(12) . .
C16 Si1 C15 109.42(11) . .
C1 Si1 C15 111.13(11) . .
C2 C1 B1 104.80(19) . .
C2 C1 Si1 128.30(17) . .
B1 C1 Si1 126.58(16) . .
C5 B1 C4 128.4(2) . .
C5 B1 C1 125.0(2) . .
C4 B1 C1 106.62(18) . .
C17 Si2 C18 109.59(14) . .
C17 Si2 C19 107.76(14) . .
C18 Si2 C19 106.38(13) . .
C17 Si2 C4 112.11(11) . .
C18 Si2 C4 112.24(11) . .
C19 Si2 C4 108.50(11) . .
C1 C2 C20 127.3(2) . .
C1 C2 C34 111.71(18) . .
C20 C2 C34 120.97(18) . .
C47 C3 C35 119.28(19) . .
C47 C3 C34 119.80(19) . .
C35 C3 C34 120.89(19) . .
C6 C5 C12 119.21(19) . .
C6 C5 B1 120.90(19) . .
C12 C5 B1 119.81(19) . .
C34 C4 B1 104.63(19) . .
C34 C4 Si2 127.33(17) . .
B1 C4 Si2 127.41(15) . .
C6 C7 H7A 109.5 . .
C6 C7 H7B 109.5 . .
H7A C7 H7B 109.5 . .
C6 C7 H7C 109.5 . .
H7A C7 H7C 109.5 . .
H7B C7 H7C 109.5 . .
C8 C6 C5 119.6(2) . .
C8 C6 C7 119.5(2) . .
C5 C6 C7 120.78(19) . .
C9 C8 C6 121.9(2) . .
C9 C8 H8 119.1 . .
C6 C8 H8 119.1 . .
C8 C9 C11 118.2(2) . .
C8 C9 C10 121.0(2) . .
C11 C9 C10 120.8(2) . .
C9 C10 H10A 109.5 . .
C9 C10 H10B 109.5 . .
H10A C10 H10B 109.5 . .
C9 C10 H10C 109.5 . .
H10A C10 H10C 109.5 . .
H10B C10 H10C 109.5 . .
C9 C11 C12 121.5(2) . .
C9 C11 H11 119.3 . .
C12 C11 H11 119.3 . .
C11 C12 C5 119.6(2) . .
C11 C12 C13 120.6(2) . .
C5 C12 C13 119.8(2) . .
C12 C13 H13A 109.5 . .
C12 C13 H13B 109.5 . .
H13A C13 H13B 109.5 . .
C12 C13 H13C 109.5 . .
H13A C13 H13C 109.5 . .
H13B C13 H13C 109.5 . .
Si1 C14 H14A 109.5 . .
Si1 C14 H14B 109.5 . .
H14A C14 H14B 109.5 . .
Si1 C14 H14C 109.5 . .
H14A C14 H14C 109.5 . .
H14B C14 H14C 109.5 . .
Si1 C15 H15A 109.5 . .
Si1 C15 H15B 109.5 . .
H15A C15 H15B 109.5 . .
Si1 C15 H15C 109.5 . .
H15A C15 H15C 109.5 . .
H15B C15 H15C 109.5 . .
Si1 C16 H16A 109.5 . .
Si1 C16 H16B 109.5 . .
H16A C16 H16B 109.5 . .
Si1 C16 H16C 109.5 . .
H16A C16 H16C 109.5 . .
H16B C16 H16C 109.5 . .
Si2 C17 H17A 109.5 . .
Si2 C17 H17B 109.5 . .
H17A C17 H17B 109.5 . .
Si2 C17 H17C 109.5 . .
H17A C17 H17C 109.5 . .
H17B C17 H17C 109.5 . .
Si2 C18 H18A 109.5 . .
Si2 C18 H18B 109.5 . .
H18A C18 H18B 109.5 . .
Si2 C18 H18C 109.5 . .
H18A C18 H18C 109.5 . .
H18B C18 H18C 109.5 . .
Si2 C19 H19A 109.5 . .
Si2 C19 H19B 109.5 . .
H19A C19 H19B 109.5 . .
Si2 C19 H19C 109.5 . .
H19A C19 H19C 109.5 . .
H19B C19 H19C 109.5 . .
C21 C20 C33 119.11(19) . .
C21 C20 C2 119.25(18) . .
C33 C20 C2 121.58(19) . .
C20 C21 C22 121.45(19) . .
C20 C21 H21 119.3 . .
C22 C21 H21 119.3 . .
C27 C22 C21 117.8(2) . .
C27 C22 C23 122.47(19) . .
C21 C22 C23 119.75(19) . .
C26 C23 C24 109.47(19) . .
C26 C23 C25 107.5(2) . .
C24 C23 C25 109.13(19) . .
C26 C23 C22 112.42(18) . .
C24 C23 C22 108.87(19) . .
C25 C23 C22 109.39(18) . .
C23 C24 H24A 109.5 . .
C23 C24 H24B 109.5 . .
H24A C24 H24B 109.5 . .
C23 C24 H24C 109.5 . .
H24A C24 H24C 109.5 . .
H24B C24 H24C 109.5 . .
C23 C25 H25A 109.5 . .
C23 C25 H25B 109.5 . .
H25A C25 H25B 109.5 . .
C23 C25 H25C 109.5 . .
H25A C25 H25C 109.5 . .
H25B C25 H25C 109.5 . .
C23 C26 H26A 109.5 . .
C23 C26 H26B 109.5 . .
H26A C26 H26B 109.5 . .
C23 C26 H26C 109.5 . .
H26A C26 H26C 109.5 . .
H26B C26 H26C 109.5 . .
C22 C27 C28 122.6(2) . .
C22 C27 H27 118.7 . .
C28 C27 H27 118.7 . .
C33 C28 C27 117.78(19) . .
C33 C28 C29 120.8(2) . .
C27 C28 C29 121.38(19) . .
C31 C29 C30 108.75(19) . .
C31 C29 C32 107.6(2) . .
C30 C29 C32 109.56(19) . .
C31 C29 C28 111.87(19) . .
C30 C29 C28 108.60(18) . .
C32 C29 C28 110.43(18) . .
C29 C30 H30A 109.5 . .
C29 C30 H30B 109.5 . .
H30A C30 H30B 109.5 . .
C29 C30 H30C 109.5 . .
H30A C30 H30C 109.5 . .
H30B C30 H30C 109.5 . .
C29 C31 H31A 109.5 . .
C29 C31 H31B 109.5 . .
H31A C31 H31B 109.5 . .
C29 C31 H31C 109.5 . .
H31A C31 H31C 109.5 . .
H31B C31 H31C 109.5 . .
C29 C32 H32A 109.5 . .
C29 C32 H32B 109.5 . .
H32A C32 H32B 109.5 . .
C29 C32 H32C 109.5 . .
H32A C32 H32C 109.5 . .
H32B C32 H32C 109.5 . .
C28 C33 C20 121.3(2) . .
C28 C33 H33 119.4 . .
C20 C33 H33 119.4 . .
C4 C34 C3 127.2(2) . .
C4 C34 C2 112.14(18) . .
C3 C34 C2 120.66(18) . .
C3 C35 C36 121.2(2) . .
C3 C35 H35 119.4 . .
C36 C35 H35 119.4 . .
C41 C36 C35 117.8(2) . .
C41 C36 C37 122.36(19) . .
C35 C36 C37 119.9(2) . .
C39 C37 C38 109.8(2) . .
C39 C37 C40 107.6(2) . .
C38 C37 C40 108.3(2) . .
C39 C37 C36 110.56(19) . .
C38 C37 C36 109.13(19) . .
C40 C37 C36 111.44(19) . .
C37 C38 H38A 109.5 . .
C37 C38 H38B 109.5 . .
H38A C38 H38B 109.5 . .
C37 C38 H38C 109.5 . .
H38A C38 H38C 109.5 . .
H38B C38 H38C 109.5 . .
C37 C39 H39A 109.5 . .
C37 C39 H39B 109.5 . .
H39A C39 H39B 109.5 . .
C37 C39 H39C 109.5 . .
H39A C39 H39C 109.5 . .
H39B C39 H39C 109.5 . .
C37 C40 H40A 109.5 . .
C37 C40 H40B 109.5 . .
H40A C40 H40B 109.5 . .
C37 C40 H40C 109.5 . .
H40A C40 H40C 109.5 . .
H40B C40 H40C 109.5 . .
C42 C41 C36 122.8(2) . .
C42 C41 H41 118.6 . .
C36 C41 H41 118.6 . .
C41 C42 C47 117.6(2) . .
C41 C42 C43 122.60(19) . .
C47 C42 C43 119.78(19) . .
C45 C43 C42 112.20(19) . .
C45 C43 C44 108.62(19) . .
C42 C43 C44 109.18(19) . .
C45 C43 C46 107.70(19) . .
C42 C43 C46 109.92(18) . .
C44 C43 C46 109.2(2) . .
C43 C44 H44A 109.5 . .
C43 C44 H44B 109.5 . .
H44A C44 H44B 109.5 . .
C43 C44 H44C 109.5 . .
H44A C44 H44C 109.5 . .
H44B C44 H44C 109.5 . .
C43 C45 H45A 109.5 . .
C43 C45 H45B 109.5 . .
H45A C45 H45B 109.5 . .
C43 C45 H45C 109.5 . .
H45A C45 H45C 109.5 . .
H45B C45 H45C 109.5 . .
C43 C46 H46A 109.5 . .
C43 C46 H46B 109.5 . .
H46A C46 H46B 109.5 . .
C43 C46 H46C 109.5 . .
H46A C46 H46C 109.5 . .
H46B C46 H46C 109.5 . .
C3 C47 C42 121.3(2) . .
C3 C47 H47 119.3 . .
C42 C47 H47 119.3 . .
C49 C48 H48A 109.5 . .
C49 C48 H48B 109.5 . .
H48A C48 H48B 109.5 . .
C49 C48 H48C 109.5 . .
H48A C48 H48C 109.5 . .
H48B C48 H48C 109.5 . .
C50 C49 C48 117.1(3) . .
C50 C49 H49A 108.0 . .
C48 C49 H49A 108.0 . .
C50 C49 H49B 108.0 . .
C48 C49 H49B 108.0 . .
H49A C49 H49B 107.3 . .
C49 C50 C50 120.4(4) . 2_766
C49 C50 H50A 107.2 . .
C50 C50 H50A 107.2 2_766 .
C49 C50 H50B 107.2 . .
C50 C50 H50B 107.2 2_766 .
H50A C50 H50B 106.9 . .

loop_
_geom_bond_atom_site_label_1
_geom_bond_atom_site_label_2
_geom_bond_distance
_geom_bond_site_symmetry_2
Si1 C14 1.862(2) .
Si1 C16 1.866(2) .
Si1 C1 1.870(2) .
Si1 C15 1.874(2) .
C1 C2 1.359(3) .
C1 B1 1.594(3) .
B1 C5 1.561(3) .
B1 C4 1.591(3) .
Si2 C17 1.867(3) .
Si2 C18 1.867(3) .
Si2 C19 1.869(3) .
Si2 C4 1.873(2) .
C2 C20 1.488(3) .
C2 C34 1.537(3) .
C3 C47 1.390(3) .
C3 C35 1.394(3) .
C3 C34 1.484(3) .
C5 C6 1.402(3) .
C5 C12 1.409(3) .
C4 C34 1.360(3) .
C7 C6 1.512(3) .
C7 H7A 0.9800 .
C7 H7B 0.9800 .
C7 H7C 0.9800 .
C6 C8 1.393(3) .
C8 C9 1.389(3) .
C8 H8 0.9500 .
C9 C11 1.392(3) .
C9 C10 1.510(3) .
C10 H10A 0.9800 .
C10 H10B 0.9800 .
C10 H10C 0.9800 .
C11 C12 1.396(3) .
C11 H11 0.9500 .
C12 C13 1.500(3) .
C13 H13A 0.9800 .
C13 H13B 0.9800 .
C13 H13C 0.9800 .
C14 H14A 0.9800 .
C14 H14B 0.9800 .
C14 H14C 0.9800 .
C15 H15A 0.9800 .
C15 H15B 0.9800 .
C15 H15C 0.9800 .
C16 H16A 0.9800 .
C16 H16B 0.9800 .
C16 H16C 0.9800 .
C17 H17A 0.9800 .
C17 H17B 0.9800 .
C17 H17C 0.9800 .
C18 H18A 0.9800 .
C18 H18B 0.9800 .
C18 H18C 0.9800 .
C19 H19A 0.9800 .
C19 H19B 0.9800 .
C19 H19C 0.9800 .
C20 C21 1.390(3) .
C20 C33 1.400(3) .
C21 C22 1.395(3) .
C21 H21 0.9500 .
C22 C27 1.394(3) .
C22 C23 1.538(3) .
C23 C26 1.528(3) .
C23 C24 1.534(3) .
C23 C25 1.535(3) .
C24 H24A 0.9800 .
C24 H24B 0.9800 .
C24 H24C 0.9800 .
C25 H25A 0.9800 .
C25 H25B 0.9800 .
C25 H25C 0.9800 .
C26 H26A 0.9800 .
C26 H26B 0.9800 .
C26 H26C 0.9800 .
C27 C28 1.398(3) .
C27 H27 0.9500 .
C28 C33 1.393(3) .
C28 C29 1.543(3) .
C29 C31 1.533(3) .
C29 C30 1.533(3) .
C29 C32 1.536(3) .
C30 H30A 0.9800 .
C30 H30B 0.9800 .
C30 H30C 0.9800 .
C31 H31A 0.9800 .
C31 H31B 0.9800 .
C31 H31C 0.9800 .
C32 H32A 0.9800 .
C32 H32B 0.9800 .
C32 H32C 0.9800 .
C33 H33 0.9500 .
C35 C36 1.395(3) .
C35 H35 0.9500 .
C36 C41 1.394(3) .
C36 C37 1.544(3) .
C37 C39 1.524(3) .
C37 C38 1.528(3) .
C37 C40 1.533(3) .
C38 H38A 0.9800 .
C38 H38B 0.9800 .
C38 H38C 0.9800 .
C39 H39A 0.9800 .
C39 H39B 0.9800 .
C39 H39C 0.9800 .
C40 H40A 0.9800 .
C40 H40B 0.9800 .
C40 H40C 0.9800 .
C41 C42 1.394(3) .
C41 H41 0.9500 .
C42 C47 1.399(3) .
C42 C43 1.533(3) .
C43 C45 1.532(3) .
C43 C44 1.537(3) .
C43 C46 1.538(3) .
C44 H44A 0.9800 .
C44 H44B 0.9800 .
C44 H44C 0.9800 .
C45 H45A 0.9800 .
C45 H45B 0.9800 .
C45 H45C 0.9800 .
C46 H46A 0.9800 .
C46 H46B 0.9800 .
C46 H46C 0.9800 .
C47 H47 0.9500 .
C48 C49 1.520(5) .
C48 H48A 0.9800 .
C48 H48B 0.9800 .
C48 H48C 0.9800 .
C49 C50 1.455(5) .
C49 H49A 0.9900 .
C49 H49B 0.9900 .
C50 C50 1.480(6) 2_766
C50 H50A 0.9900 .
C50 H50B 0.9900 .
